data_7715227
loop_
_publ_author_name
'Luff, Martin S.'
'Walther, Luis'
'Finze, Maik'
'Radius, Udo'

_publ_section_title
;
 NHC-ligated nickel(II) cyanoborate complexes and salts.
;
_journal_issue 12
_journal_name_full 'Dalton transactions (Cambridge, England : 2003)'
_journal_page_first 5391
_journal_page_last 5400
_journal_paper_doi 10.1039/d4dt00231h
_journal_volume 53
_journal_year 2024
_chemical_formula_moiety 'C58 H78 B2 N8 Ni2 O2, 2(C4 H10 O2)'
_chemical_formula_sum 'C66 H98 B2 F0 N8 Ni2 O6'
_chemical_formula_weight 1238.56
_space_group_crystal_system monoclinic
_space_group_IT_number 14
_space_group_name_Hall '-P 2ybc'
_space_group_name_H-M_alt 'P 1 21/c 1'
_atom_sites_solution_hydrogens geom
_atom_sites_solution_primary dual
_atom_sites_solution_secondary difmap
_audit_creation_method SHELXL-2018/3
_audit_update_record
;
2024-01-24 deposited with the CCDC.	2024-02-21 downloaded from the CCDC.
;
_cell_angle_alpha 90
_cell_angle_beta 91.5110(10)
_cell_angle_gamma 90
_cell_formula_units_Z 2
_cell_length_a 11.59850(10)
_cell_length_b 14.49150(10)
_cell_length_c 20.77000(10)
_cell_measurement_reflns_used 49062
_cell_measurement_temperature 100(2)
_cell_measurement_theta_max 77.2220
_cell_measurement_theta_min 3.7630
_cell_volume 3489.80(4)
_computing_cell_refinement 'CrysAlisPro 1.171.40.53 (Rigaku OD, 2019)'
_computing_data_collection 'CrysAlisPro 1.171.40.53 (Rigaku OD, 2019)'
_computing_data_reduction 'CrysAlisPro 1.171.40.53 (Rigaku OD, 2019)'
_computing_molecular_graphics 'ShelXLe (Huebschle et all, 2011)'
_computing_publication_material 'SHELXL-2014/6 (Sheldrick, 2014)'
_computing_structure_refinement 'SHELXL-2018/3 (Sheldrick, 2018)'
_computing_structure_solution 'SHELXT 2014/5 (Sheldrick, 2014)'
_diffrn_ambient_temperature 100(2)
_diffrn_detector_area_resol_mean 10.0000
_diffrn_measured_fraction_theta_full 1.000
_diffrn_measured_fraction_theta_max 0.997
_diffrn_measurement_device_type 'XtaLAB Synergy, Dualflex, HyPix'
_diffrn_measurement_method '\w scans'
_diffrn_radiation_type CuK\a
_diffrn_radiation_wavelength 1.54184
_diffrn_reflns_av_R_equivalents 0.0404
_diffrn_reflns_av_unetI/netI 0.0199
_diffrn_reflns_Laue_measured_fraction_full 1.000
_diffrn_reflns_Laue_measured_fraction_max 0.997
_diffrn_reflns_limit_h_max 11
_diffrn_reflns_limit_h_min -14
_diffrn_reflns_limit_k_max 18
_diffrn_reflns_limit_k_min -18
_diffrn_reflns_limit_l_max 26
_diffrn_reflns_limit_l_min -26
_diffrn_reflns_number 88385
_diffrn_reflns_point_group_measured_fraction_full 1.000
_diffrn_reflns_point_group_measured_fraction_max 0.997
_diffrn_reflns_theta_full 72.000
_diffrn_reflns_theta_max 77.644
_diffrn_reflns_theta_min 3.720
_diffrn_source 'micro-focus sealed X-ray tube'
_exptl_absorpt_coefficient_mu 1.078
_exptl_absorpt_correction_T_max 1.00000
_exptl_absorpt_correction_T_min 0.59627
_exptl_absorpt_correction_type multi-scan
_exptl_absorpt_process_details
;
CrysAlisPro 1.171.41.92a (Rigaku Oxford Diffraction, 2020)
Empirical absorption correction using spherical harmonics,
implemented in SCALE3 ABSPACK scaling algorithm.
;
_exptl_crystal_colour yellow
_exptl_crystal_density_diffrn 1.179
_exptl_crystal_description block
_exptl_crystal_F_000 1328
_exptl_crystal_size_max 0.250
_exptl_crystal_size_mid 0.150
_exptl_crystal_size_min 0.110
_refine_diff_density_max 0.321
_refine_diff_density_min -0.360
_refine_diff_density_rms 0.043
_refine_ls_extinction_method none
_refine_ls_goodness_of_fit_ref 1.059
_refine_ls_hydrogen_treatment constr
_refine_ls_matrix_type full
_refine_ls_number_parameters 448
_refine_ls_number_reflns 7414
_refine_ls_number_restraints 141
_refine_ls_restrained_S_all 1.062
_refine_ls_R_factor_all 0.0370
_refine_ls_R_factor_gt 0.0347
_refine_ls_shift/su_max 0.002
_refine_ls_shift/su_mean 0.000
_refine_ls_structure_factor_coef Fsqd
_refine_ls_weighting_details 'w=1/[\s^2^(Fo^2^)+(0.0474P)^2^+1.4727P] where P=(Fo^2^+2Fc^2^)/3'
_refine_ls_weighting_scheme calc
_refine_ls_wR_factor_gt 0.0934
_refine_ls_wR_factor_ref 0.0950
_reflns_Friedel_coverage 0.000
_reflns_number_gt 6865
_reflns_number_total 7414
_reflns_threshold_expression 'I > 2\s(I)'
_cod_data_source_file d4dt00231h2.cif
_cod_data_source_block Compound_9b
_cod_depositor_comments 'Adding full bibliography for 7715213--7715230.cif.'
_cod_original_sg_symbol_H-M 'P 21/c'
_cod_database_code 7715227
_shelx_shelxl_version_number 2018/3
_shelx_space_group_comment
;
The symmetry employed for this shelxl refinement is uniquely defined
by the following loop, which should always be used as a source of
symmetry information in preference to the above space-group names.
They are only intended as comments.
;
_shelx_estimated_absorpt_t_min 0.774
_shelx_estimated_absorpt_t_max 0.891

loop_
_space_group_symop_operation_xyz
'x, y, z'
'-x, y+1/2, -z+1/2'
'-x, -y, -z'
'x, -y-1/2, z-1/2'

loop_
_atom_site_label
_atom_site_type_symbol
_atom_site_fract_x
_atom_site_fract_y
_atom_site_fract_z
_atom_site_U_iso_or_equiv
_atom_site_adp_type
_atom_site_occupancy
_atom_site_site_symmetry_order
_atom_site_calc_flag
_atom_site_refinement_flags_posn
_atom_site_refinement_flags_adp
_atom_site_refinement_flags_occupancy
_atom_site_disorder_assembly
_atom_site_disorder_group
C1_1 C 0.66338(10) 0.65330(7) 0.46911(5) 0.0167(2) Uani 1 1 d . . . . .
N2_1 N 0.75770(8) 0.68037(7) 0.50367(5) 0.01750(19) Uani 1 1 d . . . . .
C3_1 C 0.84382(10) 0.71023(8) 0.46333(6) 0.0204(2) Uani 1 1 d . . . . .
H3_1 H 0.917976 0.732537 0.476096 0.025 Uiso 1 1 calc R U . . .
C4_1 C 0.80158(10) 0.70136(8) 0.40249(6) 0.0202(2) Uani 1 1 d . . . . .
H4_1 H 0.840255 0.716224 0.364091 0.024 Uiso 1 1 calc R U . . .
N5_1 N 0.69054(8) 0.66628(7) 0.40686(4) 0.01684(19) Uani 1 1 d . . . . .
C6_1 C 0.76382(11) 0.68372(9) 0.57331(6) 0.0235(2) Uani 1 1 d . . . . .
C7_1 C 0.79756(14) 0.60432(11) 0.60741(7) 0.0356(3) Uani 1 1 d . . . . .
C8_1 C 0.80254(17) 0.61110(14) 0.67475(8) 0.0494(4) Uani 1 1 d . . . . .
H011_1 H 0.825406 0.558943 0.699682 0.059 Uiso 1 1 calc R U . . .
C9_1 C 0.77491(18) 0.69188(16) 0.70527(7) 0.0529(5) Uani 1 1 d . . . . .
H013_1 H 0.779031 0.694872 0.750964 0.063 Uiso 1 1 calc R U . . .
C10_1 C 0.74117(15) 0.76892(14) 0.67030(7) 0.0452(4) Uani 1 1 d . . . . .
H00X_1 H 0.721006 0.823795 0.692357 0.054 Uiso 1 1 calc R U . . .
C11_1 C 0.73627(12) 0.76730(11) 0.60288(6) 0.0303(3) Uani 1 1 d . . . . .
C12_1 C 0.61201(10) 0.64665(8) 0.35321(5) 0.0203(2) Uani 1 1 d . . . . .
C13_1 C 0.52304(11) 0.70953(9) 0.33916(6) 0.0250(3) Uani 1 1 d . . . . .
C14_1 C 0.44837(13) 0.68798(11) 0.28740(7) 0.0348(3) Uani 1 1 d . . . . .
H14_1 H 0.387252 0.729094 0.276251 0.042 Uiso 1 1 calc R U . . .
C15_1 C 0.46180(14) 0.60787(12) 0.25210(7) 0.0388(3) Uani 1 1 d . . . . .
H15_1 H 0.409914 0.594481 0.217190 0.047 Uiso 1 1 calc R U . . .
C16_1 C 0.55003(13) 0.54751(10) 0.26734(7) 0.0331(3) Uani 1 1 d . . . . .
H16_1 H 0.558106 0.492721 0.242745 0.040 Uiso 1 1 calc R U . . .
C17_1 C 0.62794(11) 0.56531(9) 0.31832(6) 0.0244(3) Uani 1 1 d . . . . .
C18_1 C 0.51002(12) 0.79861(9) 0.37684(7) 0.0276(3) Uani 1 1 d . . . . .
H18_1 H 0.536773 0.786161 0.422179 0.033 Uiso 1 1 calc R U . . .
C19_1 C 0.58836(13) 0.87377(10) 0.34993(8) 0.0360(3) Uani 1 1 d . . . . .
H00N_1 H 0.669017 0.854021 0.354158 0.054 Uiso 1 1 calc R U . . .
H00P_1 H 0.577851 0.931144 0.374059 0.054 Uiso 1 1 calc R U . . .
H19_1 H 0.568290 0.884189 0.304384 0.054 Uiso 1 1 calc R U . . .
C20_1 C 0.38474(13) 0.83144(11) 0.37904(8) 0.0353(3) Uani 1 1 d . . . . .
H00B_1 H 0.359563 0.853192 0.336267 0.053 Uiso 1 1 calc R U . . .
H00C_1 H 0.378965 0.881968 0.410148 0.053 Uiso 1 1 calc R U . . .
H00E_1 H 0.335492 0.780161 0.392124 0.053 Uiso 1 1 calc R U . . .
C21_1 C 0.72785(12) 0.49959(9) 0.33171(6) 0.0282(3) Uani 1 1 d . . . . .
H21_1 H 0.761798 0.514513 0.375225 0.034 Uiso 1 1 calc R U . . .
C22_1 C 0.82077(14) 0.51620(11) 0.28179(7) 0.0362(3) Uani 1 1 d . . . . .
H00R_1 H 0.788701 0.503536 0.238569 0.054 Uiso 1 1 calc R U . . .
H22_1 H 0.886409 0.475150 0.290697 0.054 Uiso 1 1 calc R U . . .
H00T_1 H 0.846546 0.580539 0.284226 0.054 Uiso 1 1 calc R U . . .
C24_1 C 0.69151(16) 0.39815(10) 0.33170(7) 0.0381(3) Uani 1 1 d . . . . .
H00F_1 H 0.672274 0.378642 0.287529 0.057 Uiso 1 1 calc R U . . .
H00I_1 H 0.623899 0.390493 0.358504 0.057 Uiso 1 1 calc R U . . .
H00M_1 H 0.755086 0.360293 0.349046 0.057 Uiso 1 1 calc R U . . .
C25_1 C 0.70859(13) 0.85377(10) 0.56469(7) 0.0346(3) Uani 1 1 d . . . . .
H25_1 H 0.687680 0.835154 0.519511 0.042 Uiso 1 1 calc R U . . .
C26_1 C 0.81476(15) 0.91643(12) 0.56281(8) 0.0409(4) Uani 1 1 d . . . . .
H00U_1 H 0.879236 0.882359 0.544642 0.061 Uiso 1 1 calc R U . . .
H00V_1 H 0.835798 0.936525 0.606616 0.061 Uiso 1 1 calc R U . . .
H00W_1 H 0.797180 0.970512 0.535978 0.061 Uiso 1 1 calc R U . . .
C27_1 C 0.60707(15) 0.90760(12) 0.59170(11) 0.0504(5) Uani 1 1 d . . . . .
H00Y_1 H 0.579882 0.953166 0.559911 0.076 Uiso 1 1 calc R U . . .
H00Z_1 H 0.632064 0.939280 0.631350 0.076 Uiso 1 1 calc R U . . .
H010_1 H 0.544304 0.864811 0.601126 0.076 Uiso 1 1 calc R U . . .
C28_51 C 0.8498(12) 0.5186(12) 0.5731(12) 0.0471(17) Uani 0.330(13) 1 d D U P A 1
H012_51 H 0.821924 0.521173 0.527119 0.057 Uiso 0.330(13) 1 calc R U P A 1
C29_51 C 0.9848(9) 0.5239(8) 0.5723(5) 0.0584(19) Uani 0.330(13) 1 d D U P A 1
H01N_51 H 1.014570 0.471982 0.547491 0.088 Uiso 0.330(13) 1 calc R U P A 1
H01O_51 H 1.016057 0.520991 0.616555 0.088 Uiso 0.330(13) 1 calc R U P A 1
H01P_51 H 1.008136 0.582062 0.552395 0.088 Uiso 0.330(13) 1 calc R U P A 1
C30_51 C 0.8073(12) 0.4285(6) 0.6001(5) 0.0602(18) Uani 0.330(13) 1 d D U P A 1
H01K_51 H 0.814628 0.379787 0.567749 0.090 Uiso 0.330(13) 1 calc R U P A 1
H01L_51 H 0.726129 0.434886 0.611370 0.090 Uiso 0.330(13) 1 calc R U P A 1
H01M_51 H 0.853365 0.412445 0.638675 0.090 Uiso 0.330(13) 1 calc R U P A 1
C28_52 C 0.8246(5) 0.5144(6) 0.5762(6) 0.0460(11) Uani 0.670(13) 1 d D U P A 2
H012_52 H 0.810050 0.521084 0.528795 0.055 Uiso 0.670(13) 1 calc R U P A 2
C29_52 C 0.9543(6) 0.4939(4) 0.5879(3) 0.0689(13) Uani 0.670(13) 1 d D U P A 2
H01N_52 H 0.975385 0.438226 0.564134 0.103 Uiso 0.670(13) 1 calc R U P A 2
H01O_52 H 0.969840 0.484222 0.634033 0.103 Uiso 0.670(13) 1 calc R U P A 2
H01P_52 H 0.999997 0.546207 0.572971 0.103 Uiso 0.670(13) 1 calc R U P A 2
C30_52 C 0.7510(7) 0.4327(3) 0.6002(2) 0.0619(13) Uani 0.670(13) 1 d D U P A 2
H01K_52 H 0.769664 0.376972 0.575864 0.093 Uiso 0.670(13) 1 calc R U P A 2
H01L_52 H 0.669013 0.447217 0.593818 0.093 Uiso 0.670(13) 1 calc R U P A 2
H01M_52 H 0.767929 0.422247 0.646109 0.093 Uiso 0.670(13) 1 calc R U P A 2
N1_2 N 0.45468(9) 0.69921(7) 0.52409(5) 0.0220(2) Uani 1 1 d . . . . .
C2_2 C 0.39303(11) 0.75628(9) 0.53990(6) 0.0237(2) Uani 1 1 d . . . . .
B3_2 B 0.30618(13) 0.83380(11) 0.56273(8) 0.0310(3) Uani 1 1 d . . . . .
H3A_2 H 0.319535 0.892523 0.539730 0.037 Uiso 1 1 calc R U . B 1
H3B_2 H 0.315229 0.844741 0.609638 0.037 Uiso 1 1 calc R U . B 1
C4_21 C 0.173(3) 0.791(2) 0.5440(15) 0.038(2) Uani 0.21(3) 1 d . U P C 1
N5_21 N 0.0862(14) 0.7636(19) 0.5357(13) 0.048(2) Uani 0.21(3) 1 d . U P C 1
C4_22 C 0.1819(6) 0.8084(5) 0.5384(4) 0.0337(9) Uani 0.79(3) 1 d . U P C 2
N5_22 N 0.0907(4) 0.7902(8) 0.5199(4) 0.0518(14) Uani 0.79(3) 1 d . U P C 2
Ni1_3 Ni 0.53186(2) 0.59417(2) 0.49877(2) 0.02059(7) Uani 1 1 d . . . . .
O2_31 O 0.5777(4) 0.4828(2) 0.4632(3) 0.0238(8) Uani 0.542(16) 1 d . U P D 1
H2_31 H 0.637881 0.468972 0.434545 0.029 Uiso 0.542(16) 1 calc R U P D 1
O2_32 O 0.6033(6) 0.4806(3) 0.4867(5) 0.0303(11) Uani 0.458(16) 1 d . U P D 2
H2_32 H 0.680306 0.464687 0.476808 0.036 Uiso 0.458(16) 1 calc R U P D 2
C1_4 C 1.04679(16) 0.84153(14) 0.34180(9) 0.0505(4) Uani 1 1 d . . . . .
H01A_4 H 1.047444 0.799337 0.379302 0.061 Uiso 1 1 calc R U . . .
H01B_4 H 1.104719 0.890505 0.350292 0.061 Uiso 1 1 calc R U . . .
C2_4 C 1.07729(16) 0.78919(14) 0.28268(10) 0.0536(5) Uani 1 1 d . . . . .
H01C_4 H 1.057402 0.826752 0.244151 0.064 Uiso 1 1 calc R U . . .
H01D_4 H 1.161488 0.777903 0.283179 0.064 Uiso 1 1 calc R U . . .
O3_4 O 1.01908(11) 0.70466(9) 0.27857(6) 0.0495(3) Uani 1 1 d . . . . .
C4_4 C 1.0499(2) 0.65677(18) 0.22165(11) 0.0653(6) Uani 1 1 d . . . . .
H01H_4 H 1.023424 0.691895 0.183749 0.098 Uiso 1 1 calc R U . . .
H01I_4 H 1.013623 0.595699 0.221050 0.098 Uiso 1 1 calc R U . . .
H01J_4 H 1.133918 0.649783 0.220996 0.098 Uiso 1 1 calc R U . . .
O5_4 O 0.93615(11) 0.88162(10) 0.33364(6) 0.0510(3) Uani 1 1 d . . . . .
C6_4 C 0.90886(19) 0.94091(15) 0.38544(10) 0.0570(5) Uani 1 1 d . . . . .
H01E_4 H 0.964387 0.991852 0.387729 0.086 Uiso 1 1 calc R U . . .
H01F_4 H 0.912434 0.906103 0.425903 0.086 Uiso 1 1 calc R U . . .
H01G_4 H 0.830922 0.965707 0.378477 0.086 Uiso 1 1 calc R U . . .

loop_
_atom_site_aniso_label
_atom_site_aniso_U_11
_atom_site_aniso_U_22
_atom_site_aniso_U_33
_atom_site_aniso_U_23
_atom_site_aniso_U_13
_atom_site_aniso_U_12
C1_1 0.0202(5) 0.0134(5) 0.0164(5) -0.0004(4) 0.0000(4) 0.0017(4)
N2_1 0.0192(4) 0.0172(4) 0.0161(4) -0.0009(4) -0.0004(3) -0.0009(4)
C3_1 0.0180(5) 0.0209(6) 0.0224(6) -0.0003(4) 0.0011(4) -0.0017(4)
C4_1 0.0209(5) 0.0192(5) 0.0205(5) 0.0008(4) 0.0034(4) -0.0016(4)
N5_1 0.0198(5) 0.0159(4) 0.0148(4) 0.0001(3) -0.0003(3) -0.0014(3)
C6_1 0.0237(6) 0.0310(6) 0.0158(5) -0.0010(5) -0.0012(4) -0.0044(5)
C7_1 0.0436(8) 0.0380(8) 0.0247(7) 0.0066(6) -0.0091(6) -0.0057(6)
C8_1 0.0648(11) 0.0570(11) 0.0258(8) 0.0135(7) -0.0121(7) -0.0116(9)
C9_1 0.0634(11) 0.0765(13) 0.0185(7) -0.0010(8) -0.0025(7) -0.0149(10)
C10_1 0.0505(9) 0.0595(11) 0.0258(7) -0.0166(7) 0.0015(6) -0.0050(8)
C11_1 0.0277(6) 0.0392(8) 0.0239(6) -0.0101(5) -0.0001(5) -0.0036(6)
C12_1 0.0242(6) 0.0207(6) 0.0158(5) 0.0018(4) -0.0022(4) -0.0044(4)
C13_1 0.0279(6) 0.0256(6) 0.0213(6) 0.0050(5) -0.0027(5) -0.0010(5)
C14_1 0.0338(7) 0.0413(8) 0.0287(7) 0.0056(6) -0.0105(6) 0.0026(6)
C15_1 0.0418(8) 0.0481(9) 0.0258(7) -0.0035(6) -0.0133(6) -0.0068(7)
C16_1 0.0439(8) 0.0318(7) 0.0232(6) -0.0064(5) -0.0052(6) -0.0080(6)
C17_1 0.0326(6) 0.0226(6) 0.0179(5) 0.0002(5) 0.0004(5) -0.0052(5)
C18_1 0.0313(7) 0.0230(6) 0.0284(6) 0.0043(5) -0.0035(5) 0.0048(5)
C19_1 0.0347(7) 0.0245(7) 0.0487(9) 0.0046(6) -0.0007(6) 0.0028(6)
C20_1 0.0334(7) 0.0343(7) 0.0381(8) 0.0059(6) 0.0008(6) 0.0074(6)
C21_1 0.0412(7) 0.0218(6) 0.0216(6) -0.0034(5) 0.0009(5) 0.0008(5)
C22_1 0.0434(8) 0.0314(7) 0.0344(7) -0.0031(6) 0.0084(6) 0.0032(6)
C24_1 0.0623(10) 0.0229(7) 0.0294(7) -0.0024(5) 0.0062(7) -0.0020(6)
C25_1 0.0385(8) 0.0313(7) 0.0337(7) -0.0157(6) -0.0055(6) 0.0052(6)
C26_1 0.0435(9) 0.0372(8) 0.0422(8) -0.0059(7) 0.0061(7) 0.0010(7)
C27_1 0.0357(8) 0.0399(9) 0.0752(13) -0.0261(9) -0.0036(8) 0.0020(7)
C28_51 0.064(4) 0.032(2) 0.044(3) 0.005(2) -0.020(4) 0.010(3)
C29_51 0.059(4) 0.054(4) 0.061(4) 0.005(3) -0.018(3) 0.024(3)
C30_51 0.081(4) 0.038(3) 0.060(3) 0.014(2) -0.021(4) 0.007(3)
C28_52 0.061(3) 0.0336(15) 0.0425(18) 0.0116(12) -0.021(2) 0.0053(19)
C29_52 0.070(3) 0.059(3) 0.077(3) 0.010(2) -0.025(2) 0.021(2)
C30_52 0.089(3) 0.0387(16) 0.0574(18) 0.0227(14) -0.021(2) -0.009(2)
N1_2 0.0218(5) 0.0190(5) 0.0253(5) 0.0003(4) 0.0020(4) -0.0029(4)
C2_2 0.0227(6) 0.0209(6) 0.0276(6) -0.0010(5) 0.0003(5) -0.0020(5)
B3_2 0.0249(7) 0.0270(7) 0.0410(8) -0.0091(6) -0.0013(6) 0.0044(6)
C4_21 0.025(3) 0.047(5) 0.043(4) -0.009(4) -0.006(3) 0.003(3)
N5_21 0.028(3) 0.060(5) 0.054(5) -0.003(4) -0.009(3) -0.003(4)
C4_22 0.0251(14) 0.036(2) 0.0397(16) -0.0095(15) 0.0004(11) 0.0023(13)
N5_22 0.0293(10) 0.067(3) 0.058(2) -0.011(2) -0.0070(13) -0.0016(14)
Ni1_3 0.02211(12) 0.01348(11) 0.02658(13) 0.00010(7) 0.00826(8) -0.00106(7)
O2_31 0.0234(14) 0.0166(9) 0.0318(19) -0.0021(11) 0.0096(12) -0.0010(9)
O2_32 0.0271(18) 0.0174(11) 0.047(3) 0.0001(16) 0.0122(18) -0.0035(11)
C1_4 0.0431(9) 0.0581(11) 0.0500(10) 0.0052(8) -0.0042(7) -0.0221(8)
C2_4 0.0428(9) 0.0566(11) 0.0618(11) 0.0045(9) 0.0116(8) -0.0182(8)
O3_4 0.0501(7) 0.0549(8) 0.0439(6) 0.0033(6) 0.0095(5) -0.0165(6)
C4_4 0.0631(13) 0.0740(15) 0.0599(12) -0.0088(11) 0.0234(10) -0.0166(11)
O5_4 0.0472(7) 0.0626(8) 0.0433(7) -0.0062(6) -0.0001(5) -0.0154(6)
C6_4 0.0637(12) 0.0541(11) 0.0536(11) -0.0100(9) 0.0091(9) -0.0251(10)

loop_
_atom_type_symbol
_atom_type_description
_atom_type_scat_dispersion_real
_atom_type_scat_dispersion_imag
_atom_type_scat_source
C C 0.0181 0.0091 'International Tables Vol C Tables 4.2.6.8 and 6.1.1.4'
H H 0.0000 0.0000 'International Tables Vol C Tables 4.2.6.8 and 6.1.1.4'
B B 0.0090 0.0039 'International Tables Vol C Tables 4.2.6.8 and 6.1.1.4'
N N 0.0311 0.0180 'International Tables Vol C Tables 4.2.6.8 and 6.1.1.4'
O O 0.0492 0.0322 'International Tables Vol C Tables 4.2.6.8 and 6.1.1.4'
Ni Ni -3.0029 0.5091 'International Tables Vol C Tables 4.2.6.8 and 6.1.1.4'
F F 0.0727 0.0534 'International Tables Vol C Tables 4.2.6.8 and 6.1.1.4'
S S 0.3331 0.5567 'International Tables Vol C Tables 4.2.6.8 and 6.1.1.4'

loop_
_geom_angle_atom_site_label_1
_geom_angle_atom_site_label_2
_geom_angle_atom_site_label_3
_geom_angle
_geom_angle_site_symmetry_1
_geom_angle_site_symmetry_3
_geom_angle_publ_flag
N2_1 C1_1 N5_1 105.18(10) . . ?
N2_1 C1_1 Ni1_3 127.95(8) . . ?
N5_1 C1_1 Ni1_3 126.30(8) . . ?
C1_1 N2_1 C3_1 110.79(9) . . ?
C1_1 N2_1 C6_1 123.96(10) . . ?
C3_1 N2_1 C6_1 125.11(10) . . ?
C4_1 C3_1 N2_1 106.62(10) . . ?
C4_1 C3_1 H3_1 126.7 . . ?
N2_1 C3_1 H3_1 126.7 . . ?
C3_1 C4_1 N5_1 106.73(10) . . ?
C3_1 C4_1 H4_1 126.6 . . ?
N5_1 C4_1 H4_1 126.6 . . ?
C1_1 N5_1 C4_1 110.67(9) . . ?
C1_1 N5_1 C12_1 123.41(10) . . ?
C4_1 N5_1 C12_1 125.91(10) . . ?
C11_1 C6_1 C7_1 123.57(12) . . ?
C11_1 C6_1 N2_1 117.53(12) . . ?
C7_1 C6_1 N2_1 118.90(12) . . ?
C6_1 C7_1 C8_1 116.77(15) . . ?
C6_1 C7_1 C28_52 123.8(4) . . ?
C8_1 C7_1 C28_52 119.4(4) . . ?
C6_1 C7_1 C28_51 121.9(7) . . ?
C8_1 C7_1 C28_51 120.3(8) . . ?
C9_1 C8_1 C7_1 121.09(17) . . ?
C9_1 C8_1 H011_1 119.5 . . ?
C7_1 C8_1 H011_1 119.5 . . ?
C8_1 C9_1 C10_1 120.80(14) . . ?
C8_1 C9_1 H013_1 119.6 . . ?
C10_1 C9_1 H013_1 119.6 . . ?
C9_1 C10_1 C11_1 121.01(16) . . ?
C9_1 C10_1 H00X_1 119.5 . . ?
C11_1 C10_1 H00X_1 119.5 . . ?
C6_1 C11_1 C10_1 116.74(15) . . ?
C6_1 C11_1 C25_1 122.32(12) . . ?
C10_1 C11_1 C25_1 120.86(14) . . ?
C17_1 C12_1 C13_1 123.13(11) . . ?
C17_1 C12_1 N5_1 118.37(11) . . ?
C13_1 C12_1 N5_1 118.50(11) . . ?
C14_1 C13_1 C12_1 116.92(12) . . ?
C14_1 C13_1 C18_1 121.20(12) . . ?
C12_1 C13_1 C18_1 121.85(11) . . ?
C15_1 C14_1 C13_1 121.24(14) . . ?
C15_1 C14_1 H14_1 119.4 . . ?
C13_1 C14_1 H14_1 119.4 . . ?
C16_1 C15_1 C14_1 120.30(13) . . ?
C16_1 C15_1 H15_1 119.9 . . ?
C14_1 C15_1 H15_1 119.9 . . ?
C15_1 C16_1 C17_1 121.24(13) . . ?
C15_1 C16_1 H16_1 119.4 . . ?
C17_1 C16_1 H16_1 119.4 . . ?
C16_1 C17_1 C12_1 117.17(12) . . ?
C16_1 C17_1 C21_1 119.83(12) . . ?
C12_1 C17_1 C21_1 122.94(11) . . ?
C13_1 C18_1 C20_1 112.75(12) . . ?
C13_1 C18_1 C19_1 110.36(12) . . ?
C20_1 C18_1 C19_1 111.24(11) . . ?
C13_1 C18_1 H18_1 107.4 . . ?
C20_1 C18_1 H18_1 107.4 . . ?
C19_1 C18_1 H18_1 107.4 . . ?
C18_1 C19_1 H00N_1 109.5 . . ?
C18_1 C19_1 H00P_1 109.5 . . ?
H00N_1 C19_1 H00P_1 109.5 . . ?
C18_1 C19_1 H19_1 109.5 . . ?
H00N_1 C19_1 H19_1 109.5 . . ?
H00P_1 C19_1 H19_1 109.5 . . ?
C18_1 C20_1 H00B_1 109.5 . . ?
C18_1 C20_1 H00C_1 109.5 . . ?
H00B_1 C20_1 H00C_1 109.5 . . ?
C18_1 C20_1 H00E_1 109.5 . . ?
H00B_1 C20_1 H00E_1 109.5 . . ?
H00C_1 C20_1 H00E_1 109.5 . . ?
C17_1 C21_1 C24_1 113.17(12) . . ?
C17_1 C21_1 C22_1 108.89(11) . . ?
C24_1 C21_1 C22_1 110.44(12) . . ?
C17_1 C21_1 H21_1 108.1 . . ?
C24_1 C21_1 H21_1 108.1 . . ?
C22_1 C21_1 H21_1 108.1 . . ?
C21_1 C22_1 H00R_1 109.5 . . ?
C21_1 C22_1 H22_1 109.5 . . ?
H00R_1 C22_1 H22_1 109.5 . . ?
C21_1 C22_1 H00T_1 109.5 . . ?
H00R_1 C22_1 H00T_1 109.5 . . ?
H22_1 C22_1 H00T_1 109.5 . . ?
C21_1 C24_1 H00F_1 109.5 . . ?
C21_1 C24_1 H00I_1 109.5 . . ?
H00F_1 C24_1 H00I_1 109.5 . . ?
C21_1 C24_1 H00M_1 109.5 . . ?
H00F_1 C24_1 H00M_1 109.5 . . ?
H00I_1 C24_1 H00M_1 109.5 . . ?
C11_1 C25_1 C27_1 112.60(14) . . ?
C11_1 C25_1 C26_1 110.17(12) . . ?
C27_1 C25_1 C26_1 109.50(12) . . ?
C11_1 C25_1 H25_1 108.1 . . ?
C27_1 C25_1 H25_1 108.1 . . ?
C26_1 C25_1 H25_1 108.1 . . ?
C25_1 C26_1 H00U_1 109.5 . . ?
C25_1 C26_1 H00V_1 109.5 . . ?
H00U_1 C26_1 H00V_1 109.5 . . ?
C25_1 C26_1 H00W_1 109.5 . . ?
H00U_1 C26_1 H00W_1 109.5 . . ?
H00V_1 C26_1 H00W_1 109.5 . . ?
C25_1 C27_1 H00Y_1 109.5 . . ?
C25_1 C27_1 H00Z_1 109.5 . . ?
H00Y_1 C27_1 H00Z_1 109.5 . . ?
C25_1 C27_1 H010_1 109.5 . . ?
H00Y_1 C27_1 H010_1 109.5 . . ?
H00Z_1 C27_1 H010_1 109.5 . . ?
C30_51 C28_51 C7_1 112.5(13) . . ?
C30_51 C28_51 C29_51 112.5(10) . . ?
C7_1 C28_51 C29_51 111.4(12) . . ?
C30_51 C28_51 H012_51 106.6 . . ?
C7_1 C28_51 H012_51 106.6 . . ?
C29_51 C28_51 H012_51 106.6 . . ?
C28_51 C29_51 H01N_51 109.5 . . ?
C28_51 C29_51 H01O_51 109.5 . . ?
H01N_51 C29_51 H01O_51 109.5 . . ?
C28_51 C29_51 H01P_51 109.5 . . ?
H01N_51 C29_51 H01P_51 109.5 . . ?
H01O_51 C29_51 H01P_51 109.5 . . ?
C28_51 C30_51 H01K_51 109.5 . . ?
C28_51 C30_51 H01L_51 109.5 . . ?
H01K_51 C30_51 H01L_51 109.5 . . ?
C28_51 C30_51 H01M_51 109.5 . . ?
H01K_51 C30_51 H01M_51 109.5 . . ?
H01L_51 C30_51 H01M_51 109.5 . . ?
C7_1 C28_52 C29_52 108.3(6) . . ?
C7_1 C28_52 C30_52 113.8(6) . . ?
C29_52 C28_52 C30_52 110.2(5) . . ?
C7_1 C28_52 H012_52 108.1 . . ?
C29_52 C28_52 H012_52 108.1 . . ?
C30_52 C28_52 H012_52 108.1 . . ?
C28_52 C29_52 H01N_52 109.5 . . ?
C28_52 C29_52 H01O_52 109.5 . . ?
H01N_52 C29_52 H01O_52 109.5 . . ?
C28_52 C29_52 H01P_52 109.5 . . ?
H01N_52 C29_52 H01P_52 109.5 . . ?
H01O_52 C29_52 H01P_52 109.5 . . ?
C28_52 C30_52 H01K_52 109.5 . . ?
C28_52 C30_52 H01L_52 109.5 . . ?
H01K_52 C30_52 H01L_52 109.5 . . ?
C28_52 C30_52 H01M_52 109.5 . . ?
H01K_52 C30_52 H01M_52 109.5 . . ?
H01L_52 C30_52 H01M_52 109.5 . . ?
C2_2 N1_2 Ni1_3 170.09(10) . . ?
N1_2 C2_2 B3_2 178.77(14) . . ?
C4_22 B3_2 C2_2 108.9(3) . . ?
C2_2 B3_2 C4_21 104.7(10) . . ?
C2_2 B3_2 H3A_2 110.8 . . ?
C4_21 B3_2 H3A_2 110.8 . . ?
C2_2 B3_2 H3B_2 110.8 . . ?
C4_21 B3_2 H3B_2 110.8 . . ?
H3A_2 B3_2 H3B_2 108.9 . . ?
N5_21 C4_21 B3_2 176(3) . . ?
N5_22 C4_22 B3_2 179.3(6) . . ?
N1_2 Ni1_3 O2_31 166.8(2) . . ?
N1_2 Ni1_3 O2_32 170.4(2) . . ?
N1_2 Ni1_3 C1_1 96.99(5) . . ?
O2_31 Ni1_3 C1_1 91.30(11) . . ?
O2_32 Ni1_3 C1_1 89.48(13) . . ?
N1_2 Ni1_3 O2_31 91.77(11) . 3_666 ?
O2_31 Ni1_3 O2_31 81.71(15) . 3_666 ?
C1_1 Ni1_3 O2_31 167.77(19) . 3_666 ?
N1_2 Ni1_3 O2_32 90.93(13) . 3_666 ?
O2_31 Ni1_3 O2_32 79.47(15) . 3_666 ?
O2_32 Ni1_3 O2_32 83.8(2) . 3_666 ?
C1_1 Ni1_3 O2_32 168.4(2) . 3_666 ?
O2_31 Ni1_3 O2_32 17.01(13) 3_666 3_666 ?
N1_2 Ni1_3 Ni1_3 131.34(3) . 3_666 ?
O2_31 Ni1_3 Ni1_3 41.14(10) . 3_666 ?
C1_1 Ni1_3 Ni1_3 131.65(4) . 3_666 ?
O2_31 Ni1_3 Ni1_3 40.58(10) 3_666 3_666 ?
Ni1_3 O2_31 Ni1_3 98.29(15) . 3_666 ?
Ni1_3 O2_31 H2_31 130.9 . . ?
Ni1_3 O2_31 H2_31 130.9 3_666 . ?
Ni1_3 O2_32 Ni1_3 96.2(2) . 3_666 ?
Ni1_3 O2_32 H2_32 131.9 . . ?
Ni1_3 O2_32 H2_32 131.9 3_666 . ?
O5_4 C1_4 C2_4 110.10(15) . . ?
O5_4 C1_4 H01A_4 109.6 . . ?
C2_4 C1_4 H01A_4 109.6 . . ?
O5_4 C1_4 H01B_4 109.6 . . ?
C2_4 C1_4 H01B_4 109.6 . . ?
H01A_4 C1_4 H01B_4 108.2 . . ?
O3_4 C2_4 C1_4 111.72(15) . . ?
O3_4 C2_4 H01C_4 109.3 . . ?
C1_4 C2_4 H01C_4 109.3 . . ?
O3_4 C2_4 H01D_4 109.3 . . ?
C1_4 C2_4 H01D_4 109.3 . . ?
H01C_4 C2_4 H01D_4 107.9 . . ?
C2_4 O3_4 C4_4 110.22(14) . . ?
O3_4 C4_4 H01H_4 109.5 . . ?
O3_4 C4_4 H01I_4 109.5 . . ?
H01H_4 C4_4 H01I_4 109.5 . . ?
O3_4 C4_4 H01J_4 109.5 . . ?
H01H_4 C4_4 H01J_4 109.5 . . ?
H01I_4 C4_4 H01J_4 109.5 . . ?
C1_4 O5_4 C6_4 112.17(15) . . ?
O5_4 C6_4 H01E_4 109.5 . . ?
O5_4 C6_4 H01F_4 109.5 . . ?
H01E_4 C6_4 H01F_4 109.5 . . ?
O5_4 C6_4 H01G_4 109.5 . . ?
H01E_4 C6_4 H01G_4 109.5 . . ?
H01F_4 C6_4 H01G_4 109.5 . . ?

loop_
_geom_bond_atom_site_label_1
_geom_bond_atom_site_label_2
_geom_bond_distance
_geom_bond_site_symmetry_2
_geom_bond_publ_flag
C1_1 N2_1 1.3508(15) . ?
C1_1 N5_1 1.3520(14) . ?
C1_1 Ni1_3 1.8682(12) . ?
N2_1 C3_1 1.3896(15) . ?
N2_1 C6_1 1.4471(15) . ?
C3_1 C4_1 1.3494(17) . ?
C3_1 H3_1 0.9500 . ?
C4_1 N5_1 1.3898(15) . ?
C4_1 H4_1 0.9500 . ?
N5_1 C12_1 1.4485(14) . ?
C6_1 C11_1 1.3988(19) . ?
C6_1 C7_1 1.401(2) . ?
C7_1 C8_1 1.402(2) . ?
C7_1 C28_52 1.492(11) . ?
C7_1 C28_51 1.56(2) . ?
C8_1 C9_1 1.373(3) . ?
C8_1 H011_1 0.9500 . ?
C9_1 C10_1 1.383(3) . ?
C9_1 H013_1 0.9500 . ?
C10_1 C11_1 1.400(2) . ?
C10_1 H00X_1 0.9500 . ?
C11_1 C25_1 1.513(2) . ?
C12_1 C17_1 1.3986(18) . ?
C12_1 C13_1 1.4016(18) . ?
C13_1 C14_1 1.3979(18) . ?
C13_1 C18_1 1.5193(19) . ?
C14_1 C15_1 1.384(2) . ?
C14_1 H14_1 0.9500 . ?
C15_1 C16_1 1.377(2) . ?
C15_1 H15_1 0.9500 . ?
C16_1 C17_1 1.3977(18) . ?
C16_1 H16_1 0.9500 . ?
C17_1 C21_1 1.5200(19) . ?
C18_1 C20_1 1.5307(19) . ?
C18_1 C19_1 1.533(2) . ?
C18_1 H18_1 1.0000 . ?
C19_1 H00N_1 0.9800 . ?
C19_1 H00P_1 0.9800 . ?
C19_1 H19_1 0.9800 . ?
C20_1 H00B_1 0.9800 . ?
C20_1 H00C_1 0.9800 . ?
C20_1 H00E_1 0.9800 . ?
C21_1 C24_1 1.5293(19) . ?
C21_1 C22_1 1.534(2) . ?
C21_1 H21_1 1.0000 . ?
C22_1 H00R_1 0.9800 . ?
C22_1 H22_1 0.9800 . ?
C22_1 H00T_1 0.9800 . ?
C24_1 H00F_1 0.9800 . ?
C24_1 H00I_1 0.9800 . ?
C24_1 H00M_1 0.9800 . ?
C25_1 C27_1 1.531(2) . ?
C25_1 C26_1 1.531(2) . ?
C25_1 H25_1 1.0000 . ?
C26_1 H00U_1 0.9800 . ?
C26_1 H00V_1 0.9800 . ?
C26_1 H00W_1 0.9800 . ?
C27_1 H00Y_1 0.9800 . ?
C27_1 H00Z_1 0.9800 . ?
C27_1 H010_1 0.9800 . ?
C28_51 C30_51 1.509(12) . ?
C28_51 C29_51 1.568(11) . ?
C28_51 H012_51 1.0000 . ?
C29_51 H01N_51 0.9800 . ?
C29_51 H01O_51 0.9800 . ?
C29_51 H01P_51 0.9800 . ?
C30_51 H01K_51 0.9800 . ?
C30_51 H01L_51 0.9800 . ?
C30_51 H01M_51 0.9800 . ?
C28_52 C29_52 1.547(6) . ?
C28_52 C30_52 1.549(6) . ?
C28_52 H012_52 1.0000 . ?
C29_52 H01N_52 0.9800 . ?
C29_52 H01O_52 0.9800 . ?
C29_52 H01P_52 0.9800 . ?
C30_52 H01K_52 0.9800 . ?
C30_52 H01L_52 0.9800 . ?
C30_52 H01M_52 0.9800 . ?
N1_2 C2_2 1.1470(17) . ?
N1_2 Ni1_3 1.8493(11) . ?
C2_2 B3_2 1.5895(19) . ?
B3_2 C4_22 1.559(7) . ?
B3_2 C4_21 1.70(3) . ?
B3_2 H3A_2 0.9900 . ?
B3_2 H3B_2 0.9900 . ?
C4_21 N5_21 1.09(2) . ?
C4_22 N5_22 1.147(6) . ?
Ni1_3 O2_31 1.859(3) . ?
Ni1_3 O2_32 1.863(4) . ?
Ni1_3 O2_31 1.880(3) 3_666 ?
Ni1_3 O2_32 1.936(5) 3_666 ?
Ni1_3 Ni1_3 2.8284(4) 3_666 ?
O2_31 H2_31 0.9500 . ?
O2_32 H2_32 0.9500 . ?
C1_4 O5_4 1.415(2) . ?
C1_4 C2_4 1.494(3) . ?
C1_4 H01A_4 0.9900 . ?
C1_4 H01B_4 0.9900 . ?
C2_4 O3_4 1.400(2) . ?
C2_4 H01C_4 0.9900 . ?
C2_4 H01D_4 0.9900 . ?
O3_4 C4_4 1.425(2) . ?
C4_4 H01H_4 0.9800 . ?
C4_4 H01I_4 0.9800 . ?
C4_4 H01J_4 0.9800 . ?
O5_4 C6_4 1.419(2) . ?
C6_4 H01E_4 0.9800 . ?
C6_4 H01F_4 0.9800 . ?
C6_4 H01G_4 0.9800 . ?
